data_4067186
loop_
_publ_author_name
'Block, Michael'
'Kluge, Tim'
'Bette, Martin'
'Schmidt, J\"urgen'
'Steinborn, Dirk'

_publ_section_title
;
 On the Reactivity of Rhodium(I) Complexes with \kP-Coordinated
 \g-Phosphino-Functionalized Propyl Phenyl Sulfide Ligands: Routes to
 Cyclic Rhodium Complexes with \kC,\kP- and \kP,\kS-Coordinated Ligands as
 Well as Bis(diphenylphosphino)methanide Ligands
;
_journal_issue 24
_journal_name_full Organometallics
_journal_page_first 6749
_journal_paper_doi 10.1021/om100878n
_journal_volume 29
_journal_year 2010
_chemical_formula_moiety 'C46 H54 P3 Rh S, C4 H8 O'
_chemical_formula_sum 'C50 H62 O P3 Rh S'
_chemical_formula_weight 906.88
_chemical_name_systematic
; 
 ? 
;
_space_group_IT_number 14
_symmetry_cell_setting monoclinic
_symmetry_space_group_name_Hall '-P 2ybc'
_symmetry_space_group_name_H-M 'P 1 21/c 1'
_atom_sites_solution_hydrogens geom
_atom_sites_solution_primary direct
_atom_sites_solution_secondary difmap
_audit_creation_method SHELXL-97
_cell_angle_alpha 90.00
_cell_angle_beta 107.115(4)
_cell_angle_gamma 90.00
_cell_formula_units_Z 4
_cell_length_a 23.3550(12)
_cell_length_b 10.0885(7)
_cell_length_c 20.2637(10)
_cell_measurement_reflns_used 21815
_cell_measurement_temperature 200(2)
_cell_measurement_theta_max 30
_cell_measurement_theta_min 1.5
_cell_volume 4563.0(5)
_computing_structure_refinement 'SHELXL-97 (Sheldrick, 1997)'
_computing_structure_solution 'SHELXS-97 (Sheldrick, 1990)'
_diffrn_ambient_temperature 200(2)
_diffrn_measured_fraction_theta_full 0.998
_diffrn_measured_fraction_theta_max 0.998
_diffrn_measurement_device_type IPDS2T
_diffrn_measurement_method 'area detector'
_diffrn_radiation_monochromator graphite
_diffrn_radiation_source 'fine-focus sealed tube'
_diffrn_radiation_type MoK\a
_diffrn_radiation_wavelength 0.71073
_diffrn_reflns_av_R_equivalents 0.0475
_diffrn_reflns_av_sigmaI/netI 0.0260
_diffrn_reflns_limit_h_max 28
_diffrn_reflns_limit_h_min -30
_diffrn_reflns_limit_k_max 13
_diffrn_reflns_limit_k_min -13
_diffrn_reflns_limit_l_max 26
_diffrn_reflns_limit_l_min -26
_diffrn_reflns_number 52849
_diffrn_reflns_theta_full 28.00
_diffrn_reflns_theta_max 28.00
_diffrn_reflns_theta_min 2.22
_exptl_absorpt_coefficient_mu 0.561
_exptl_absorpt_correction_T_max 0.8738
_exptl_absorpt_correction_T_min 0.7903
_exptl_absorpt_correction_type numerical
_exptl_absorpt_process_details '(IPDS Software; Stoe & Cie, 1999)'
_exptl_crystal_colour yellow
_exptl_crystal_density_diffrn 1.320
_exptl_crystal_density_method 'not measured'
_exptl_crystal_description block
_exptl_crystal_F_000 1904
_exptl_crystal_size_max 0.5
_exptl_crystal_size_mid 0.45
_exptl_crystal_size_min 0.2
_refine_diff_density_max 0.570
_refine_diff_density_min -0.602
_refine_diff_density_rms 0.049
_refine_ls_extinction_method none
_refine_ls_goodness_of_fit_ref 1.044
_refine_ls_hydrogen_treatment constr
_refine_ls_matrix_type full
_refine_ls_number_parameters 505
_refine_ls_number_reflns 11001
_refine_ls_number_restraints 0
_refine_ls_restrained_S_all 1.044
_refine_ls_R_factor_all 0.0349
_refine_ls_R_factor_gt 0.0284
_refine_ls_shift/su_max 0.005
_refine_ls_shift/su_mean 0.000
_refine_ls_structure_factor_coef Fsqd
_refine_ls_weighting_details 'calc w=1/[\s^2^(Fo^2^)+(0.0401P)^2^+0.9938P] where P=(Fo^2^+2Fc^2^)/3'
_refine_ls_weighting_scheme calc
_refine_ls_wR_factor_gt 0.0686
_refine_ls_wR_factor_ref 0.0719
_reflns_number_gt 9778
_reflns_number_total 11001
_reflns_threshold_expression >2sigma(I)
_cod_data_source_file om100878n_si_002.cif
_cod_data_source_block c:\xray\i2t0273\i2t0273
_cod_original_sg_symbol_H-M P21/c
_cod_database_code 4067186

loop_
_symmetry_equiv_pos_as_xyz
'x, y, z'
'-x, y+1/2, -z+1/2'
'-x, -y, -z'
'x, -y-1/2, z-1/2'

loop_
_atom_site_label
_atom_site_type_symbol
_atom_site_fract_x
_atom_site_fract_y
_atom_site_fract_z
_atom_site_U_iso_or_equiv
_atom_site_adp_type
_atom_site_occupancy
_atom_site_symmetry_multiplicity
_atom_site_calc_flag
_atom_site_refinement_flags
C1 C 0.77911(9) 0.52761(17) 0.62607(9) 0.0396(4) Uani 1 1 d .
H1 H 0.7475 0.4599 0.6093 0.048 Uiso 1 1 calc R
H2 H 0.8180 0.4842 0.6301 0.048 Uiso 1 1 calc R
C2 C 0.77869(10) 0.57061(19) 0.69783(9) 0.0448(4) Uani 1 1 d .
H3 H 0.8040 0.6505 0.7114 0.054 Uiso 1 1 calc R
H4 H 0.7964 0.4993 0.7312 0.054 Uiso 1 1 calc R
C3 C 0.71591(11) 0.6011(2) 0.70149(12) 0.0533(5) Uani 1 1 d .
H5 H 0.7141 0.5877 0.7492 0.064 Uiso 1 1 calc R
H6 H 0.6867 0.5404 0.6706 0.064 Uiso 1 1 calc R
C4 C 0.61726(9) 0.76805(18) 0.64544(10) 0.0421(4) Uani 1 1 d .
C5 C 0.58522(12) 0.7180(3) 0.68745(15) 0.0674(7) Uani 1 1 d .
H7 H 0.6054 0.6797 0.7309 0.081 Uiso 1 1 calc R
C6 C 0.52270(14) 0.7248(4) 0.6651(2) 0.0881(10) Uani 1 1 d .
H8 H 0.5005 0.6896 0.6935 0.106 Uiso 1 1 calc R
C7 C 0.49295(12) 0.7810(3) 0.60323(18) 0.0735(8) Uani 1 1 d .
H9 H 0.4504 0.7851 0.5889 0.088 Uiso 1 1 calc R
C8 C 0.52476(11) 0.8316(2) 0.56176(15) 0.0602(6) Uani 1 1 d .
H10 H 0.5043 0.8712 0.5187 0.072 Uiso 1 1 calc R
C9 C 0.58707(10) 0.8248(2) 0.58285(11) 0.0478(5) Uani 1 1 d .
H11 H 0.6090 0.8595 0.5540 0.057 Uiso 1 1 calc R
C10 C 0.84266(7) 0.67415(17) 0.54703(9) 0.0332(3) Uani 1 1 d .
H12 H 0.8383 0.7368 0.5076 0.040 Uiso 1 1 calc R
C11 C 0.88645(8) 0.74001(19) 0.61006(10) 0.0401(4) Uani 1 1 d .
H13 H 0.8690 0.8241 0.6204 0.048 Uiso 1 1 calc R
H14 H 0.8929 0.6810 0.6506 0.048 Uiso 1 1 calc R
C12 C 0.94647(9) 0.7683(2) 0.59712(12) 0.0495(5) Uani 1 1 d .
H15 H 0.9407 0.8351 0.5599 0.059 Uiso 1 1 calc R
H16 H 0.9747 0.8056 0.6395 0.059 Uiso 1 1 calc R
C13 C 0.97329(9) 0.6427(2) 0.57650(14) 0.0588(6) Uani 1 1 d .
H17 H 1.0107 0.6652 0.5655 0.071 Uiso 1 1 calc R
H18 H 0.9835 0.5799 0.6158 0.071 Uiso 1 1 calc R
C14 C 0.92967(9) 0.5769(3) 0.51416(14) 0.0596(6) Uani 1 1 d .
H19 H 0.9474 0.4934 0.5035 0.071 Uiso 1 1 calc R
H20 H 0.9227 0.6361 0.4736 0.071 Uiso 1 1 calc R
C15 C 0.86989(8) 0.5468(2) 0.52767(11) 0.0457(4) Uani 1 1 d .
H21 H 0.8763 0.4817 0.5657 0.055 Uiso 1 1 calc R
H22 H 0.8418 0.5074 0.4858 0.055 Uiso 1 1 calc R
C16 C 0.72263(7) 0.56725(15) 0.48207(8) 0.0311(3) Uani 1 1 d .
H23 H 0.7387 0.4749 0.4847 0.037 Uiso 1 1 calc R
C17 C 0.72530(8) 0.62874(17) 0.41410(9) 0.0347(3) Uani 1 1 d .
H24 H 0.7672 0.6278 0.4124 0.042 Uiso 1 1 calc R
H25 H 0.7120 0.7222 0.4119 0.042 Uiso 1 1 calc R
C18 C 0.68563(9) 0.5531(2) 0.35189(10) 0.0464(4) Uani 1 1 d .
H26 H 0.6865 0.5983 0.3088 0.056 Uiso 1 1 calc R
H27 H 0.7016 0.4624 0.3513 0.056 Uiso 1 1 calc R
C19 C 0.62118(10) 0.5451(3) 0.35441(11) 0.0525(5) Uani 1 1 d .
H28 H 0.6037 0.6353 0.3499 0.063 Uiso 1 1 calc R
H29 H 0.5972 0.4914 0.3151 0.063 Uiso 1 1 calc R
C20 C 0.61788(9) 0.4835(2) 0.42151(11) 0.0471(5) Uani 1 1 d .
H30 H 0.6313 0.3901 0.4239 0.057 Uiso 1 1 calc R
H31 H 0.5758 0.4843 0.4228 0.057 Uiso 1 1 calc R
C21 C 0.65726(8) 0.55983(17) 0.48374(9) 0.0366(4) Uani 1 1 d .
H32 H 0.6559 0.5154 0.5268 0.044 Uiso 1 1 calc R
H33 H 0.6413 0.6507 0.4838 0.044 Uiso 1 1 calc R
C22 C 0.69412(7) 1.02699(16) 0.43253(8) 0.0299(3) Uani 1 1 d .
C23 C 0.64360(8) 0.94696(18) 0.41766(10) 0.0387(4) Uani 1 1 d .
H34 H 0.6408 0.8798 0.4494 0.046 Uiso 1 1 calc R
C24 C 0.59704(9) 0.9636(2) 0.35705(12) 0.0515(5) Uani 1 1 d .
H35 H 0.5628 0.9079 0.3476 0.062 Uiso 1 1 calc R
C25 C 0.60057(10) 1.0608(2) 0.31063(11) 0.0519(5) Uani 1 1 d .
H36 H 0.5690 1.0714 0.2689 0.062 Uiso 1 1 calc R
C26 C 0.64998(10) 1.1429(2) 0.32490(11) 0.0514(5) Uani 1 1 d .
H37 H 0.6523 1.2105 0.2932 0.062 Uiso 1 1 calc R
C27 C 0.69627(9) 1.1268(2) 0.38560(10) 0.0432(4) Uani 1 1 d .
H38 H 0.7299 1.1844 0.3953 0.052 Uiso 1 1 calc R
C28 C 0.81945(7) 1.01331(16) 0.48102(9) 0.0318(3) Uani 1 1 d .
C29 C 0.82187(8) 0.93887(18) 0.42394(9) 0.0377(4) Uani 1 1 d .
H39 H 0.7889 0.8844 0.4009 0.045 Uiso 1 1 calc R
C30 C 0.87203(10) 0.9435(2) 0.40039(11) 0.0494(5) Uani 1 1 d .
H40 H 0.8735 0.8910 0.3620 0.059 Uiso 1 1 calc R
C31 C 0.91982(9) 1.0246(3) 0.43287(13) 0.0574(6) Uani 1 1 d .
H41 H 0.9539 1.0284 0.4165 0.069 Uiso 1 1 calc R
C32 C 0.91798(9) 1.0995(3) 0.48887(13) 0.0550(5) Uani 1 1 d .
H42 H 0.9507 1.1554 0.5109 0.066 Uiso 1 1 calc R
C33 C 0.86817(8) 1.0936(2) 0.51337(10) 0.0431(4) Uani 1 1 d .
H43 H 0.8674 1.1448 0.5525 0.052 Uiso 1 1 calc R
C34 C 0.75697(8) 1.14526(16) 0.56683(9) 0.0344(3) Uani 1 1 d .
H44 H 0.7707 1.2331 0.5638 0.041 Uiso 1 1 calc R
C35 C 0.77263(7) 1.09849(16) 0.71645(8) 0.0301(3) Uani 1 1 d .
C36 C 0.77080(8) 1.21664(17) 0.75137(9) 0.0373(4) Uani 1 1 d .
H45 H 0.7433 1.2841 0.7297 0.045 Uiso 1 1 calc R
C37 C 0.80884(9) 1.2366(2) 0.81755(10) 0.0452(4) Uani 1 1 d .
H46 H 0.8081 1.3187 0.8403 0.054 Uiso 1 1 calc R
C38 C 0.84771(9) 1.1378(2) 0.85050(10) 0.0485(5) Uani 1 1 d .
H47 H 0.8732 1.1512 0.8961 0.058 Uiso 1 1 calc R
C39 C 0.84927(9) 1.0198(2) 0.81697(11) 0.0496(5) Uani 1 1 d .
H48 H 0.8755 0.9511 0.8397 0.060 Uiso 1 1 calc R
C40 C 0.81268(8) 1.00101(18) 0.75006(10) 0.0408(4) Uani 1 1 d .
H49 H 0.8150 0.9203 0.7269 0.049 Uiso 1 1 calc R
C41 C 0.65678(7) 1.15301(15) 0.62786(8) 0.0304(3) Uani 1 1 d .
C42 C 0.63204(9) 1.25311(19) 0.58093(11) 0.0429(4) Uani 1 1 d .
H50 H 0.6517 1.2798 0.5482 0.052 Uiso 1 1 calc R
C43 C 0.57882(10) 1.3145(2) 0.58149(12) 0.0547(5) Uani 1 1 d .
H51 H 0.5630 1.3849 0.5503 0.066 Uiso 1 1 calc R
C44 C 0.54890(9) 1.2732(2) 0.62737(12) 0.0512(5) Uani 1 1 d .
H52 H 0.5123 1.3142 0.6274 0.061 Uiso 1 1 calc R
C45 C 0.57240(9) 1.1723(2) 0.67304(10) 0.0438(4) Uani 1 1 d .
H53 H 0.5516 1.1428 0.7041 0.053 Uiso 1 1 calc R
C46 C 0.62624(8) 1.11328(18) 0.67401(9) 0.0354(3) Uani 1 1 d .
H54 H 0.6424 1.0451 0.7065 0.043 Uiso 1 1 calc R
C47 C 0.9952(2) 0.7788(5) 0.8212(3) 0.1174(15) Uani 1 1 d .
H55 H 0.9648 0.8212 0.7823 0.141 Uiso 1 1 calc R
H56 H 0.9833 0.7914 0.8638 0.141 Uiso 1 1 calc R
C48 C 0.99991(18) 0.6377(4) 0.8075(2) 0.0985(11) Uani 1 1 d .
H57 H 0.9646 0.6072 0.7702 0.118 Uiso 1 1 calc R
H58 H 1.0031 0.5845 0.8495 0.118 Uiso 1 1 calc R
C49 C 1.05512(15) 0.6268(4) 0.78645(18) 0.0861(10) Uani 1 1 d .
H59 H 1.0829 0.5616 0.8158 0.103 Uiso 1 1 calc R
H60 H 1.0455 0.5980 0.7377 0.103 Uiso 1 1 calc R
C50 C 1.08187(15) 0.7575(4) 0.79496(19) 0.0885(9) Uani 1 1 d .
H61 H 1.1247 0.7519 0.8219 0.106 Uiso 1 1 calc R
H62 H 1.0791 0.7965 0.7493 0.106 Uiso 1 1 calc R
O O 1.05143(17) 0.8345(3) 0.8290(3) 0.1619(17) Uani 1 1 d .
P1 P 0.767514(19) 0.65979(4) 0.55916(2) 0.02770(8) Uani 1 1 d .
P2 P 0.754174(18) 1.00891(4) 0.51458(2) 0.02667(8) Uani 1 1 d .
P3 P 0.726945(18) 1.07212(4) 0.62631(2) 0.02740(8) Uani 1 1 d .
Rh Rh 0.732968(5) 0.857527(11) 0.588721(6) 0.02479(4) Uani 1 1 d .
S S 0.69712(2) 0.77320(4) 0.67504(2) 0.03619(9) Uani 1 1 d .

loop_
_atom_site_aniso_label
_atom_site_aniso_U_11
_atom_site_aniso_U_22
_atom_site_aniso_U_33
_atom_site_aniso_U_23
_atom_site_aniso_U_13
_atom_site_aniso_U_12
C1 0.0552(10) 0.0266(7) 0.0357(9) 0.0051(7) 0.0112(8) 0.0021(7)
C2 0.0657(12) 0.0332(9) 0.0310(8) 0.0086(7) 0.0073(8) -0.0006(8)
C3 0.0823(15) 0.0394(10) 0.0470(11) 0.0137(9) 0.0328(11) -0.0039(10)
C4 0.0524(10) 0.0365(9) 0.0463(10) -0.0111(8) 0.0285(9) -0.0140(8)
C5 0.0743(16) 0.0748(17) 0.0676(15) 0.0044(13) 0.0435(14) -0.0221(13)
C6 0.0783(19) 0.099(2) 0.111(3) -0.002(2) 0.067(2) -0.0299(17)
C7 0.0559(14) 0.0697(17) 0.104(2) -0.0196(16) 0.0380(15) -0.0216(13)
C8 0.0533(12) 0.0557(13) 0.0732(16) -0.0149(11) 0.0212(12) -0.0137(10)
C9 0.0504(11) 0.0483(11) 0.0500(11) -0.0086(9) 0.0227(9) -0.0127(9)
C10 0.0336(8) 0.0314(8) 0.0334(8) -0.0019(6) 0.0083(7) 0.0031(6)
C11 0.0383(9) 0.0384(9) 0.0395(9) -0.0041(7) 0.0053(7) -0.0007(7)
C12 0.0371(9) 0.0507(11) 0.0560(12) -0.0030(9) 0.0064(9) -0.0034(8)
C13 0.0347(9) 0.0642(14) 0.0736(16) -0.0060(12) 0.0099(10) 0.0054(9)
C14 0.0402(10) 0.0699(15) 0.0702(15) -0.0181(12) 0.0186(10) 0.0099(10)
C15 0.0385(9) 0.0427(10) 0.0535(11) -0.0121(9) 0.0100(8) 0.0067(8)
C16 0.0384(8) 0.0249(7) 0.0298(8) -0.0049(6) 0.0098(6) -0.0020(6)
C17 0.0401(8) 0.0357(8) 0.0300(8) -0.0038(6) 0.0129(7) -0.0039(7)
C18 0.0551(11) 0.0537(11) 0.0298(9) -0.0082(8) 0.0117(8) -0.0096(9)
C19 0.0498(11) 0.0649(13) 0.0369(10) -0.0067(9) 0.0035(9) -0.0146(10)
C20 0.0459(10) 0.0476(10) 0.0459(11) -0.0076(8) 0.0107(9) -0.0167(8)
C21 0.0416(9) 0.0331(8) 0.0367(9) -0.0037(7) 0.0142(7) -0.0084(7)
C22 0.0332(7) 0.0306(7) 0.0285(7) 0.0022(6) 0.0134(6) 0.0039(6)
C23 0.0395(9) 0.0360(8) 0.0404(9) 0.0054(7) 0.0116(7) -0.0011(7)
C24 0.0424(10) 0.0498(11) 0.0548(12) 0.0012(9) 0.0026(9) -0.0035(9)
C25 0.0515(11) 0.0569(12) 0.0394(10) 0.0035(9) 0.0011(9) 0.0126(10)
C26 0.0555(12) 0.0565(12) 0.0420(11) 0.0199(9) 0.0142(9) 0.0106(10)
C27 0.0442(9) 0.0437(10) 0.0426(10) 0.0149(8) 0.0144(8) 0.0003(8)
C28 0.0336(8) 0.0325(8) 0.0328(8) 0.0085(6) 0.0149(7) 0.0029(6)
C29 0.0434(9) 0.0371(9) 0.0382(9) 0.0078(7) 0.0210(8) 0.0044(7)
C30 0.0530(11) 0.0578(12) 0.0478(11) 0.0111(9) 0.0312(10) 0.0153(10)
C31 0.0388(10) 0.0771(15) 0.0655(14) 0.0234(12) 0.0297(10) 0.0098(10)
C32 0.0347(9) 0.0699(14) 0.0608(13) 0.0140(11) 0.0146(9) -0.0063(9)
C33 0.0370(9) 0.0497(10) 0.0426(10) 0.0062(8) 0.0116(8) -0.0050(8)
C34 0.0483(9) 0.0254(7) 0.0352(8) -0.0004(6) 0.0211(7) -0.0053(7)
C35 0.0334(7) 0.0285(7) 0.0301(8) -0.0035(6) 0.0119(6) -0.0036(6)
C36 0.0410(9) 0.0329(8) 0.0385(9) -0.0078(7) 0.0123(7) -0.0021(7)
C37 0.0468(10) 0.0487(10) 0.0414(10) -0.0200(8) 0.0150(8) -0.0090(8)
C38 0.0428(10) 0.0663(13) 0.0334(9) -0.0087(9) 0.0064(8) -0.0093(9)
C39 0.0453(10) 0.0519(11) 0.0432(11) 0.0012(9) -0.0001(9) 0.0032(9)
C40 0.0424(9) 0.0359(9) 0.0404(9) -0.0056(7) 0.0062(8) 0.0026(7)
C41 0.0340(7) 0.0270(7) 0.0288(7) -0.0055(6) 0.0071(6) -0.0028(6)
C42 0.0426(9) 0.0410(9) 0.0448(10) 0.0096(8) 0.0122(8) 0.0022(8)
C43 0.0451(11) 0.0564(12) 0.0578(13) 0.0158(10) 0.0078(10) 0.0132(9)
C44 0.0338(9) 0.0616(13) 0.0545(12) -0.0046(10) 0.0070(9) 0.0109(9)
C45 0.0374(9) 0.0587(12) 0.0367(9) -0.0068(8) 0.0128(8) 0.0003(8)
C46 0.0388(8) 0.0384(8) 0.0296(8) -0.0030(7) 0.0108(7) 0.0011(7)
C47 0.114(3) 0.127(4) 0.132(3) 0.012(3) 0.067(3) 0.054(3)
C48 0.094(2) 0.106(3) 0.099(3) 0.011(2) 0.033(2) -0.010(2)
C49 0.087(2) 0.092(2) 0.0709(19) -0.0197(16) 0.0113(16) 0.0184(18)
C50 0.0773(19) 0.101(3) 0.087(2) 0.0017(19) 0.0236(17) 0.0088(18)
O 0.136(3) 0.108(2) 0.253(5) -0.082(3) 0.075(3) -0.010(2)
P1 0.0353(2) 0.02196(17) 0.02559(19) -0.00117(14) 0.00865(16) -0.00011(14)
P2 0.03283(19) 0.02388(17) 0.02618(18) 0.00174(14) 0.01315(15) -0.00078(14)
P3 0.0350(2) 0.02244(17) 0.02673(18) -0.00259(14) 0.01209(16) -0.00155(14)
Rh 0.03298(6) 0.02090(6) 0.02264(6) -0.00099(4) 0.01152(5) -0.00264(4)
S 0.0528(2) 0.03170(19) 0.02975(19) -0.00171(15) 0.02098(18) -0.00932(17)

loop_
_atom_type_symbol
_atom_type_description
_atom_type_scat_dispersion_real
_atom_type_scat_dispersion_imag
_atom_type_scat_source
C C 0.0033 0.0016 'International Tables Vol C Tables 4.2.6.8 and 6.1.1.4'
H H 0.0000 0.0000 'International Tables Vol C Tables 4.2.6.8 and 6.1.1.4'
O O 0.0106 0.0060 'International Tables Vol C Tables 4.2.6.8 and 6.1.1.4'
P P 0.1023 0.0942 'International Tables Vol C Tables 4.2.6.8 and 6.1.1.4'
Rh Rh -1.1178 0.9187 'International Tables Vol C Tables 4.2.6.8 and 6.1.1.4'
S S 0.1246 0.1234 'International Tables Vol C Tables 4.2.6.8 and 6.1.1.4'

loop_
_geom_angle_atom_site_label_1
_geom_angle_atom_site_label_2
_geom_angle_atom_site_label_3
_geom_angle
C2 C1 P1 116.82(12)
C2 C1 H1 108.1
P1 C1 H1 108.1
C2 C1 H2 108.1
P1 C1 H2 108.1
H1 C1 H2 107.3
C1 C2 C3 112.45(17)
C1 C2 H3 109.1
C3 C2 H3 109.1
C1 C2 H4 109.1
C3 C2 H4 109.1
H3 C2 H4 107.8
C2 C3 S 109.18(14)
C2 C3 H5 109.8
S C3 H5 109.8
C2 C3 H6 109.8
S C3 H6 109.8
H5 C3 H6 108.3
C9 C4 C5 119.6(2)
C9 C4 S 119.82(15)
C5 C4 S 120.33(19)
C4 C5 C6 119.1(3)
C4 C5 H7 120.5
C6 C5 H7 120.5
C7 C6 C5 121.2(3)
C7 C6 H8 119.4
C5 C6 H8 119.4
C6 C7 C8 119.7(3)
C6 C7 H9 120.1
C8 C7 H9 120.1
C7 C8 C9 119.9(3)
C7 C8 H10 120.0
C9 C8 H10 120.0
C4 C9 C8 120.5(2)
C4 C9 H11 119.8
C8 C9 H11 119.8
C11 C10 C15 110.54(14)
C11 C10 P1 110.48(12)
C15 C10 P1 116.70(13)
C11 C10 H12 106.1
C15 C10 H12 106.1
P1 C10 H12 106.1
C12 C11 C10 111.03(16)
C12 C11 H13 109.4
C10 C11 H13 109.4
C12 C11 H14 109.4
C10 C11 H14 109.4
H13 C11 H14 108.0
C13 C12 C11 111.30(18)
C13 C12 H15 109.4
C11 C12 H15 109.4
C13 C12 H16 109.4
C11 C12 H16 109.4
H15 C12 H16 108.0
C14 C13 C12 111.17(17)
C14 C13 H17 109.4
C12 C13 H17 109.4
C14 C13 H18 109.4
C12 C13 H18 109.4
H17 C13 H18 108.0
C13 C14 C15 111.2(2)
C13 C14 H19 109.4
C15 C14 H19 109.4
C13 C14 H20 109.4
C15 C14 H20 109.4
H19 C14 H20 108.0
C14 C15 C10 110.36(17)
C14 C15 H21 109.6
C10 C15 H21 109.6
C14 C15 H22 109.6
C10 C15 H22 109.6
H21 C15 H22 108.1
C17 C16 C21 110.08(14)
C17 C16 P1 113.04(11)
C21 C16 P1 108.91(11)
C17 C16 H23 108.2
C21 C16 H23 108.2
P1 C16 H23 108.2
C16 C17 C18 111.38(15)
C16 C17 H24 109.4
C18 C17 H24 109.4
C16 C17 H25 109.4
C18 C17 H25 109.4
H24 C17 H25 108.0
C19 C18 C17 111.31(16)
C19 C18 H26 109.4
C17 C18 H26 109.4
C19 C18 H27 109.4
C17 C18 H27 109.4
H26 C18 H27 108.0
C20 C19 C18 111.29(18)
C20 C19 H28 109.4
C18 C19 H28 109.4
C20 C19 H29 109.4
C18 C19 H29 109.4
H28 C19 H29 108.0
C19 C20 C21 110.80(16)
C19 C20 H30 109.5
C21 C20 H30 109.5
C19 C20 H31 109.5
C21 C20 H31 109.5
H30 C20 H31 108.1
C20 C21 C16 111.45(15)
C20 C21 H32 109.3
C16 C21 H32 109.3
C20 C21 H33 109.3
C16 C21 H33 109.3
H32 C21 H33 108.0
C23 C22 C27 118.06(16)
C23 C22 P2 120.76(13)
C27 C22 P2 121.06(13)
C22 C23 C24 121.04(18)
C22 C23 H34 119.5
C24 C23 H34 119.5
C25 C24 C23 120.03(19)
C25 C24 H35 120.0
C23 C24 H35 120.0
C24 C25 C26 119.89(19)
C24 C25 H36 120.1
C26 C25 H36 120.1
C25 C26 C27 120.04(19)
C25 C26 H37 120.0
C27 C26 H37 120.0
C26 C27 C22 120.92(19)
C26 C27 H38 119.5
C22 C27 H38 119.5
C33 C28 C29 118.47(16)
C33 C28 P2 119.32(14)
C29 C28 P2 122.21(13)
C30 C29 C28 120.73(19)
C30 C29 H39 119.6
C28 C29 H39 119.6
C31 C30 C29 120.0(2)
C31 C30 H40 120.0
C29 C30 H40 120.0
C32 C31 C30 120.06(19)
C32 C31 H41 120.0
C30 C31 H41 120.0
C31 C32 C33 120.2(2)
C31 C32 H42 119.9
C33 C32 H42 119.9
C28 C33 C32 120.6(2)
C28 C33 H43 119.7
C32 C33 H43 119.7
P2 C34 P3 97.91(8)
P2 C34 H44 131.0
P3 C34 H44 131.0
C40 C35 C36 118.25(16)
C40 C35 P3 119.57(13)
C36 C35 P3 122.10(13)
C37 C36 C35 120.56(17)
C37 C36 H45 119.7
C35 C36 H45 119.7
C38 C37 C36 120.33(18)
C38 C37 H46 119.8
C36 C37 H46 119.8
C39 C38 C37 119.66(18)
C39 C38 H47 120.2
C37 C38 H47 120.2
C38 C39 C40 120.18(19)
C38 C39 H48 119.9
C40 C39 H48 119.9
C39 C40 C35 120.98(17)
C39 C40 H49 119.5
C35 C40 H49 119.5
C42 C41 C46 118.47(16)
C42 C41 P3 120.23(14)
C46 C41 P3 121.27(13)
C41 C42 C43 120.65(19)
C41 C42 H50 119.7
C43 C42 H50 119.7
C44 C43 C42 120.1(2)
C44 C43 H51 120.0
C42 C43 H51 120.0
C45 C44 C43 119.66(19)
C45 C44 H52 120.2
C43 C44 H52 120.2
C44 C45 C46 120.50(19)
C44 C45 H53 119.7
C46 C45 H53 119.7
C45 C46 C41 120.60(17)
C45 C46 H54 119.7
C41 C46 H54 119.7
O C47 C48 107.1(3)
O C47 H55 110.3
C48 C47 H55 110.3
O C47 H56 110.3
C48 C47 H56 110.3
H55 C47 H56 108.5
C47 C48 C49 104.4(3)
C47 C48 H57 110.9
C49 C48 H57 110.9
C47 C48 H58 110.9
C49 C48 H58 110.9
H57 C48 H58 108.9
C50 C49 C48 106.3(3)
C50 C49 H59 110.5
C48 C49 H59 110.5
C50 C49 H60 110.5
C48 C49 H60 110.5
H59 C49 H60 108.7
O C50 C49 107.9(3)
O C50 H61 110.1
C49 C50 H61 110.1
O C50 H62 110.1
C49 C50 H62 110.1
H61 C50 H62 108.4
C50 O C47 109.0(3)
C10 P1 C16 104.52(8)
C10 P1 C1 102.27(9)
C16 P1 C1 100.23(8)
C10 P1 Rh 112.76(5)
C16 P1 Rh 120.10(5)
C1 P1 Rh 114.75(6)
C34 P2 C22 110.88(8)
C34 P2 C28 108.73(8)
C22 P2 C28 99.04(7)
C34 P2 Rh 96.05(6)
C22 P2 Rh 113.76(5)
C28 P2 Rh 128.20(5)
C22 P2 P3 116.40(5)
C28 P2 P3 139.00(6)
Rh P2 P3 55.896(13)
C34 P3 C41 111.65(8)
C34 P3 C35 113.20(8)
C41 P3 C35 100.25(7)
C34 P3 Rh 95.36(6)
C41 P3 Rh 124.18(5)
C35 P3 Rh 112.82(5)
C41 P3 P2 124.76(5)
C35 P3 P2 132.71(6)
Rh P3 P2 55.286(12)
P2 Rh P1 104.308(15)
P2 Rh S 159.306(16)
P1 Rh S 96.371(16)
P2 Rh P3 68.818(15)
P1 Rh P3 163.546(16)
S Rh P3 91.407(15)
C4 S C3 101.98(10)
C4 S Rh 109.38(7)
C3 S Rh 117.46(7)

loop_
_geom_bond_atom_site_label_1
_geom_bond_atom_site_label_2
_geom_bond_distance
C1 C2 1.520(3)
C1 P1 1.8638(17)
C1 H1 0.9900
C1 H2 0.9900
C2 C3 1.521(3)
C2 H3 0.9900
C2 H4 0.9900
C3 S 1.832(2)
C3 H5 0.9900
C3 H6 0.9900
C4 C9 1.381(3)
C4 C5 1.383(3)
C4 S 1.784(2)
C5 C6 1.397(4)
C5 H7 0.9500
C6 C7 1.365(5)
C6 H8 0.9500
C7 C8 1.373(4)
C7 H9 0.9500
C8 C9 1.392(3)
C8 H10 0.9500
C9 H11 0.9500
C10 C11 1.533(2)
C10 C15 1.535(2)
C10 P1 1.8481(18)
C10 H12 1.0000
C11 C12 1.527(3)
C11 H13 0.9900
C11 H14 0.9900
C12 C13 1.526(3)
C12 H15 0.9900
C12 H16 0.9900
C13 C14 1.522(3)
C13 H17 0.9900
C13 H18 0.9900
C14 C15 1.530(3)
C14 H19 0.9900
C14 H20 0.9900
C15 H21 0.9900
C15 H22 0.9900
C16 C17 1.528(2)
C16 C21 1.539(2)
C16 P1 1.8566(16)
C16 H23 1.0000
C17 C18 1.530(2)
C17 H24 0.9900
C17 H25 0.9900
C18 C19 1.523(3)
C18 H26 0.9900
C18 H27 0.9900
C19 C20 1.518(3)
C19 H28 0.9900
C19 H29 0.9900
C20 C21 1.532(2)
C20 H30 0.9900
C20 H31 0.9900
C21 H32 0.9900
C21 H33 0.9900
C22 C23 1.388(2)
C22 C27 1.396(2)
C22 P2 1.8419(17)
C23 C24 1.390(3)
C23 H34 0.9500
C24 C25 1.378(3)
C24 H35 0.9500
C25 C26 1.380(3)
C25 H36 0.9500
C26 C27 1.388(3)
C26 H37 0.9500
C27 H38 0.9500
C28 C33 1.393(3)
C28 C29 1.394(2)
C28 P2 1.8436(16)
C29 C30 1.390(3)
C29 H39 0.9500
C30 C31 1.384(3)
C30 H40 0.9500
C31 C32 1.375(4)
C31 H41 0.9500
C32 C33 1.394(3)
C32 H42 0.9500
C33 H43 0.9500
C34 P2 1.7253(17)
C34 P3 1.7282(17)
C34 H44 0.9500
C35 C40 1.390(2)
C35 C36 1.393(2)
C35 P3 1.8434(17)
C36 C37 1.388(3)
C36 H45 0.9500
C37 C38 1.381(3)
C37 H46 0.9500
C38 C39 1.377(3)
C38 H47 0.9500
C39 C40 1.387(3)
C39 H48 0.9500
C40 H49 0.9500
C41 C42 1.391(2)
C41 C46 1.392(2)
C41 P3 1.8392(17)
C42 C43 1.392(3)
C42 H50 0.9500
C43 C44 1.381(3)
C43 H51 0.9500
C44 C45 1.377(3)
C44 H52 0.9500
C45 C46 1.386(3)
C45 H53 0.9500
C46 H54 0.9500
C47 O 1.394(5)
C47 C48 1.460(6)
C47 H55 0.9900
C47 H56 0.9900
C48 C49 1.477(5)
C48 H57 0.9900
C48 H58 0.9900
C49 C50 1.447(5)
C49 H59 0.9900
C49 H60 0.9900
C50 O 1.369(5)
C50 H61 0.9900
C50 H62 0.9900
P1 Rh 2.2965(4)
P2 Rh 2.2962(4)
P2 P3 2.6047(6)
P3 Rh 2.3130(4)
Rh S 2.3123(4)
